data_7005998
loop_
_publ_author_name
'Cheng, Jian-Wen'
'Zheng, Shou-Tian'
'Yang, Guo-Yu'

_publ_section_title
;
 Diversity of crystal structure with different lanthanide ions
 involving in situ oxidation-hydrolysis reaction.
;
_journal_issue 36
_journal_name_full 'Dalton transactions (Cambridge, England : 2003)'
_journal_page_first 4059
_journal_page_last 4066
_journal_paper_doi 10.1039/b708165k
_journal_year 2007
_chemical_formula_sum 'C7 H5 Er N O5'
_chemical_formula_weight 350.38
_chemical_name_systematic
;
?
;
_space_group_IT_number 60
_symmetry_cell_setting orthorhombic
_symmetry_space_group_name_Hall '-P 2n 2ab'
_symmetry_space_group_name_H-M 'P b c n'
_atom_sites_solution_hydrogens geom
_atom_sites_solution_primary direct
_atom_sites_solution_secondary difmap
_audit_creation_method SHELXL-97
_cell_angle_alpha 90.00
_cell_angle_beta 90.00
_cell_angle_gamma 90.00
_cell_formula_units_Z 8
_cell_length_a 7.37850(10)
_cell_length_b 19.1406(3)
_cell_length_c 12.3183(3)
_cell_measurement_reflns_used 88
_cell_measurement_temperature 293(2)
_cell_measurement_theta_max 25.02
_cell_measurement_theta_min 2.70
_cell_volume 1739.70(6)
_computing_cell_refinement 'Siemens SMART'
_computing_data_collection 'Siemens SMART'
_computing_data_reduction 'Siemens XPREP'
_computing_molecular_graphics 'Bruker SHELXTL'
_computing_publication_material 'Bruker SHELXTL'
_computing_structure_refinement 'Siemens SHELXTL'
_computing_structure_solution 'Siemens SHELXTL'
_diffrn_ambient_temperature 293(2)
_diffrn_measured_fraction_theta_full 0.998
_diffrn_measured_fraction_theta_max 0.998
_diffrn_measurement_device_type 'Siemens SMART CCD'
_diffrn_measurement_method 'phi and omega scans'
_diffrn_radiation_monochromator graphite
_diffrn_radiation_source 'fine-focus sealed tube'
_diffrn_radiation_type MoK\a
_diffrn_radiation_wavelength 0.71073
_diffrn_reflns_av_R_equivalents 0.0440
_diffrn_reflns_av_sigmaI/netI 0.0251
_diffrn_reflns_limit_h_max 8
_diffrn_reflns_limit_h_min -8
_diffrn_reflns_limit_k_max 22
_diffrn_reflns_limit_k_min -22
_diffrn_reflns_limit_l_max 8
_diffrn_reflns_limit_l_min -14
_diffrn_reflns_number 8114
_diffrn_reflns_theta_full 25.02
_diffrn_reflns_theta_max 25.02
_diffrn_reflns_theta_min 2.70
_diffrn_standards_decay_% 0
_diffrn_standards_interval_count 0
_diffrn_standards_interval_time .
_diffrn_standards_number 0
_exptl_absorpt_coefficient_mu 9.641
_exptl_absorpt_correction_T_max 1.0000
_exptl_absorpt_correction_T_min 0.5276
_exptl_absorpt_correction_type empirical
_exptl_absorpt_process_details 'SADABS (Sheldrick, 1996)'
_exptl_crystal_colour yellow
_exptl_crystal_density_diffrn 2.675
_exptl_crystal_density_method 'not measured'
_exptl_crystal_description prism
_exptl_crystal_F_000 1296
_exptl_crystal_size_max 0.26
_exptl_crystal_size_mid 0.12
_exptl_crystal_size_min 0.08
_refine_diff_density_max 0.733
_refine_diff_density_min -2.183
_refine_diff_density_rms 0.234
_refine_ls_extinction_method none
_refine_ls_goodness_of_fit_ref 1.371
_refine_ls_hydrogen_treatment constr
_refine_ls_matrix_type full
_refine_ls_number_parameters 127
_refine_ls_number_reflns 1542
_refine_ls_number_restraints 6
_refine_ls_restrained_S_all 1.370
_refine_ls_R_factor_gt 0.0466
_refine_ls_shift/su_max 0.000
_refine_ls_shift/su_mean 0.000
_refine_ls_structure_factor_coef Fsqd
_refine_ls_weighting_details 'calc w=1/[\s^2^(Fo^2^)+(0.0330P)^2^+21.5151P] where P=(Fo^2^+2Fc^2^)/3'
_refine_ls_weighting_scheme calc
_refine_ls_wR_factor_gt 0.0989
_refine_ls_wR_factor_ref 0.1010
_reflns_number_gt 1432
_reflns_number_total 1542
_reflns_threshold_expression >2sigma(I)
_cod_data_source_file b708165k.txt
_cod_data_source_block 9
_cod_original_sg_symbol_H-M Pbcn
_cod_database_code 7005998
_refine_ls_r_factor_ref 0.0521

loop_
_symmetry_equiv_pos_as_xyz
'x, y, z'
'-x+1/2, -y+1/2, z+1/2'
'-x, y, -z+1/2'
'x+1/2, -y+1/2, -z'
'-x, -y, -z'
'x-1/2, y-1/2, -z-1/2'
'x, -y, z-1/2'
'-x-1/2, y-1/2, z'

loop_
_atom_site_label
_atom_site_type_symbol
_atom_site_fract_x
_atom_site_fract_y
_atom_site_fract_z
_atom_site_U_iso_or_equiv
_atom_site_adp_type
_atom_site_occupancy
_atom_site_symmetry_multiplicity
_atom_site_calc_flag
_atom_site_refinement_flags
_atom_site_disorder_assembly
_atom_site_disorder_group
Er Er 0.23790(5) 0.26541(2) 0.95873(3) 0.01236(18) Uani 1 1 d . . .
C1 C 0.2318(12) 0.4084(6) 0.9618(9) 0.026(3) Uani 1 1 d . . .
C2 C 0.2363(12) 0.4874(5) 0.9611(9) 0.022(2) Uani 1 1 d . . .
C3 C 0.1930(16) 0.5237(6) 0.8657(11) 0.032(3) Uani 1 1 d . . .
H3A H 0.1617 0.5002 0.8023 0.038 Uiso 1 1 calc R . .
C4 C 0.1988(16) 0.5962(6) 0.8696(10) 0.034(3) Uani 1 1 d . . .
H4A H 0.1672 0.6208 0.8074 0.041 Uiso 1 1 calc R . .
C5 C 0.2879(15) 0.5964(6) 1.0472(9) 0.026(2) Uani 1 1 d . . .
H5A H 0.3199 0.6212 1.1092 0.032 Uiso 1 1 calc R . .
C6 C 0.2856(16) 0.5250(6) 1.0535(9) 0.028(2) Uani 1 1 d . . .
H6A H 0.3160 0.5021 1.1176 0.033 Uiso 1 1 calc R . .
C7 C 0.0868(13) 0.2501(4) 0.7165(7) 0.012(2) Uani 1 1 d . . .
O1 O 0.1926(12) 0.3763(4) 0.8753(7) 0.038(2) Uani 1 1 d . . .
O2 O 0.2707(11) 0.3766(4) 1.0475(6) 0.034(2) Uani 1 1 d . . .
O3 O 0.2322(8) 0.2442(3) 0.7674(5) 0.0175(15) Uani 1 1 d U . .
O4 O 0.0685(8) 0.2547(4) 0.6137(5) 0.0193(15) Uani 1 1 d . . .
O5 O 0.5292(9) 0.2560(3) 0.9139(6) 0.0175(14) Uani 1 1 d . . .
N N 0.2474(10) 0.6328(5) 0.9579(7) 0.022(2) Uani 1 1 d . . .

loop_
_atom_site_aniso_label
_atom_site_aniso_U_11
_atom_site_aniso_U_22
_atom_site_aniso_U_33
_atom_site_aniso_U_23
_atom_site_aniso_U_13
_atom_site_aniso_U_12
Er 0.0110(2) 0.0153(3) 0.0108(3) 0.00033(17) -0.00044(17) -0.00015(15)
C1 0.010(4) 0.034(7) 0.034(6) 0.000(5) -0.001(5) 0.002(4)
C2 0.020(5) 0.014(6) 0.031(7) 0.005(4) -0.001(5) 0.000(3)
C3 0.037(6) 0.029(6) 0.029(7) -0.002(5) -0.002(5) 0.001(5)
C4 0.048(7) 0.017(5) 0.036(7) 0.006(5) -0.014(6) -0.009(5)
C5 0.040(6) 0.016(5) 0.022(6) 0.004(5) -0.001(5) -0.004(5)
C6 0.044(6) 0.021(5) 0.017(6) 0.001(5) 0.008(5) 0.000(5)
C7 0.024(5) 0.004(4) 0.008(5) -0.002(4) -0.005(4) 0.003(3)
O1 0.064(5) 0.020(4) 0.031(5) -0.004(4) -0.019(4) -0.003(4)
O2 0.057(5) 0.021(4) 0.023(4) 0.003(3) -0.006(4) 0.001(3)
O3 0.016(3) 0.030(3) 0.006(3) -0.001(3) -0.006(3) 0.001(2)
O4 0.013(3) 0.029(4) 0.016(4) 0.002(3) 0.000(3) 0.002(3)
O5 0.019(3) 0.020(4) 0.014(3) 0.002(3) -0.001(3) -0.002(3)
N 0.026(5) 0.013(4) 0.026(5) -0.006(4) -0.005(4) -0.006(3)

loop_
_atom_type_symbol
_atom_type_description
_atom_type_scat_dispersion_real
_atom_type_scat_dispersion_imag
_atom_type_scat_source
C C 0.0033 0.0016 'International Tables Vol C Tables 4.2.6.8 and 6.1.1.4'
H H 0.0000 0.0000 'International Tables Vol C Tables 4.2.6.8 and 6.1.1.4'
N N 0.0061 0.0033 'International Tables Vol C Tables 4.2.6.8 and 6.1.1.4'
O O 0.0106 0.0060 'International Tables Vol C Tables 4.2.6.8 and 6.1.1.4'
Er Er -0.2586 4.9576 'International Tables Vol C Tables 4.2.6.8 and 6.1.1.4'

loop_
_geom_angle_atom_site_label_1
_geom_angle_atom_site_label_2
_geom_angle_atom_site_label_3
_geom_angle
_geom_angle_site_symmetry_1
_geom_angle_site_symmetry_3
_geom_angle_publ_flag
O5 Er O5 145.47(16) . 4_457 ?
O5 Er O1 95.8(3) . . ?
O5 Er O1 111.7(3) 4_457 . ?
O5 Er O3 76.0(2) . . ?
O5 Er O3 130.4(2) 4_457 . ?
O1 Er O3 74.0(3) . . ?
O5 Er O2 95.0(3) . . ?
O5 Er O2 85.0(3) 4_457 . ?
O1 Er O2 54.7(3) . . ?
O3 Er O2 126.9(2) . . ?
O5 Er O4 67.2(2) . 2 ?
O5 Er O4 79.8(2) 4_457 2 ?
O1 Er O4 124.5(2) . 2 ?
O3 Er O4 139.7(2) . 2 ?
O2 Er O4 73.8(2) . 2 ?
O5 Er O4 142.9(2) . 3_556 ?
O5 Er O4 66.6(2) 4_457 3_556 ?
O1 Er O4 77.7(3) . 3_556 ?
O3 Er O4 67.0(2) . 3_556 ?
O2 Er O4 109.5(3) . 3_556 ?
O4 Er O4 145.48(17) 2 3_556 ?
O5 Er N 82.9(2) . 8_655 ?
O5 Er N 81.3(2) 4_457 8_655 ?
O1 Er N 153.5(3) . 8_655 ?
O3 Er N 80.0(2) . 8_655 ?
O2 Er N 151.8(3) . 8_655 ?
O4 Er N 79.6(2) 2 8_655 ?
O4 Er N 87.4(2) 3_556 8_655 ?
O5 Er C1 95.8(3) . . ?
O5 Er C1 99.3(3) 4_457 . ?
O1 Er C1 27.5(3) . . ?
O3 Er C1 100.6(3) . . ?
O2 Er C1 27.2(3) . . ?
O4 Er C1 99.1(3) 2 . ?
O4 Er C1 94.3(3) 3_556 . ?
N Er C1 178.4(3) 8_655 . ?
O5 Er Er 29.87(17) . 4_557 ?
O5 Er Er 116.37(17) 4_457 4_557 ?
O1 Er Er 112.5(2) . 4_557 ?
O3 Er Er 104.45(14) . 4_557 ?
O2 Er Er 85.38(19) . 4_557 ?
O4 Er Er 37.31(15) 2 4_557 ?
O4 Er Er 165.09(16) 3_556 4_557 ?
N Er Er 78.93(18) 8_655 4_557 ?
C1 Er Er 99.45(19) . 4_557 ?
O5 Er Er 166.54(17) . 4_457 ?
O5 Er Er 29.74(17) 4_457 4_457 ?
O1 Er Er 96.6(2) . 4_457 ?
O3 Er Er 102.49(15) . 4_457 ?
O2 Er Er 96.4(2) . 4_457 ?
O4 Er Er 109.37(16) 2 4_457 ?
O4 Er Er 36.88(16) 3_556 4_457 ?
N Er Er 83.66(17) 8_655 4_457 ?
C1 Er Er 97.65(19) . 4_457 ?
Er Er Er 144.65(2) 4_557 4_457 ?
O2 C1 O1 121.8(11) . . ?
O2 C1 C2 119.1(10) . . ?
O1 C1 C2 119.1(10) . . ?
O2 C1 Er 61.4(6) . . ?
O1 C1 Er 60.4(6) . . ?
C2 C1 Er 177.5(7) . . ?
C6 C2 C3 119.2(10) . . ?
C6 C2 C1 121.1(9) . . ?
C3 C2 C1 119.7(10) . . ?
C4 C3 C2 117.3(11) . . ?
N C4 C3 124.0(11) . . ?
N C5 C6 124.4(11) . . ?
C5 C6 C2 118.1(10) . . ?
O3 C7 O4 126.6(9) . . ?
O3 C7 C7 116.7(9) . 3_556 ?
O4 C7 C7 116.7(10) . 3_556 ?
C1 O1 Er 92.1(7) . . ?
C1 O2 Er 91.4(7) . . ?
C7 O3 Er 119.7(6) . . ?
C7 O4 Er 135.3(6) . 2_554 ?
C7 O4 Er 117.8(6) . 3_556 ?
Er O4 Er 105.8(3) 2_554 3_556 ?
Er O5 Er 120.4(3) . 4_557 ?
C5 N C4 117.0(10) . . ?
C5 N Er 120.6(7) . 8_665 ?
C4 N Er 122.5(7) . 8_665 ?

loop_
_geom_bond_atom_site_label_1
_geom_bond_atom_site_label_2
_geom_bond_distance
_geom_bond_site_symmetry_2
_geom_bond_publ_flag
Er O5 2.227(7) . ?
Er O5 2.236(7) 4_457 ?
Er O1 2.382(8) . ?
Er O3 2.392(7) . ?
Er O2 2.405(8) . ?
Er O4 2.415(7) 2 ?
Er O4 2.439(6) 3_556 ?
Er N 2.540(9) 8_655 ?
Er C1 2.738(12) . ?
Er Er 3.8720(3) 4_557 ?
Er Er 3.8720(3) 4_457 ?
C1 O2 1.253(13) . ?
C1 O1 1.264(13) . ?
C1 C2 1.512(15) . ?
C2 C6 1.394(15) . ?
C2 C3 1.402(16) . ?
C3 C4 1.388(15) . ?
C4 N 1.343(14) . ?
C5 N 1.336(14) . ?
C5 C6 1.370(16) . ?
C7 O3 1.248(11) . ?
C7 O4 1.276(11) . ?
C7 C7 1.525(19) 3_556 ?
O4 Er 2.415(7) 2_554 ?
O4 Er 2.439(6) 3_556 ?
O5 Er 2.236(7) 4_557 ?
N Er 2.540(9) 8_665 ?
